data_7705262
loop_
_publ_author_name
'Xu, Bo-Wei'
'Niu, Ru-Jie'
'Liu, Quan'
'Yang, Jun-Yi'
'Zhang, Wen-Hua'
'Young, David J.'

_publ_section_title
;
 Similarities and differences between Mn(II) and Zn(II) coordination
 polymers supported by porphyrin-based ligands: synthesis, structures and
 nonlinear optical properties.
;
_journal_issue 36
_journal_name_full 'Dalton transactions (Cambridge, England : 2003)'
_journal_page_first 12622
_journal_page_last 12631
_journal_paper_doi 10.1039/d0dt02450c
_journal_volume 49
_journal_year 2020
_chemical_formula_moiety 'C44 H32 Mn N8 O4'
_chemical_formula_sum 'C44 H32 Mn N8 O4'
_chemical_formula_weight 791.71
_space_group_crystal_system monoclinic
_space_group_IT_number 14
_space_group_name_Hall '-P 2yn'
_space_group_name_H-M_alt 'P 1 21/n 1'
_atom_sites_solution_hydrogens mixed
_audit_creation_method SHELXL-2016/6
_audit_update_record
;
2020-06-16 deposited with the CCDC.	2020-08-24 downloaded from the CCDC.
;
_cell_angle_alpha 90
_cell_angle_beta 103.826(4)
_cell_angle_gamma 90
_cell_formula_units_Z 2
_cell_length_a 9.8600(14)
_cell_length_b 9.1501(12)
_cell_length_c 20.476(3)
_cell_measurement_reflns_used 1860
_cell_measurement_temperature 120(2)
_cell_measurement_theta_max 22.58
_cell_measurement_theta_min 2.45
_cell_volume 1793.8(4)
_computing_cell_refinement 'Bruker D8 Quest'
_computing_data_collection 'Bruker D8 Quest'
_computing_data_reduction 'Bruker D8 Quest'
_computing_molecular_graphics 'SHELXL-2013 (Sheldrick, 2013)'
_computing_publication_material 'publCIF (Westrip, 2010)'
_computing_structure_refinement 'SHELXL-2016/6 (Sheldrick, 2016)'
_computing_structure_solution 'SHELXT 2014/5 (Sheldrick, 2014)'
_diffrn_ambient_temperature 120(2)
_diffrn_measured_fraction_theta_full 0.999
_diffrn_measured_fraction_theta_max 0.999
_diffrn_measurement_device_type 'Bruker D8 Quest'
_diffrn_measurement_method 'phi and omega scans'
_diffrn_radiation_type MoK\a
_diffrn_radiation_wavelength 0.71073
_diffrn_reflns_av_R_equivalents 0.2115
_diffrn_reflns_av_unetI/netI 0.1180
_diffrn_reflns_Laue_measured_fraction_full 0.999
_diffrn_reflns_Laue_measured_fraction_max 0.999
_diffrn_reflns_limit_h_max 11
_diffrn_reflns_limit_h_min -11
_diffrn_reflns_limit_k_max 10
_diffrn_reflns_limit_k_min -10
_diffrn_reflns_limit_l_max 24
_diffrn_reflns_limit_l_min -24
_diffrn_reflns_number 25696
_diffrn_reflns_point_group_measured_fraction_full 0.999
_diffrn_reflns_point_group_measured_fraction_max 0.999
_diffrn_reflns_theta_full 25.027
_diffrn_reflns_theta_max 25.027
_diffrn_reflns_theta_min 2.049
_diffrn_standards_decay_% 0
_diffrn_standards_interval_count 0
_diffrn_standards_interval_time 0
_diffrn_standards_number 0
_exptl_absorpt_coefficient_mu 0.427
_exptl_absorpt_correction_T_max 0.958
_exptl_absorpt_correction_T_min 0.918
_exptl_absorpt_correction_type multi-scan
_exptl_absorpt_process_details
;
 Sheldrick, G.M. SADABS (Program for Scaling and Correction of Area Detector
 Data), version 2008/1; University of G\"ottingen: G\"ottingen, Germany, 2008.
;
_exptl_crystal_colour purple
_exptl_crystal_density_diffrn 1.466
_exptl_crystal_description block
_exptl_crystal_F_000 818
_exptl_crystal_size_max 0.200
_exptl_crystal_size_mid 0.200
_exptl_crystal_size_min 0.100
_refine_diff_density_max 1.250
_refine_diff_density_min -0.998
_refine_diff_density_rms 0.347
_refine_ls_extinction_coef 0.18(2)
_refine_ls_extinction_expression Fc^*^=kFc[1+0.001xFc^2^\l^3^/sin(2\q)]^-1/4^
_refine_ls_extinction_method 'SHELXL-2016/6 (Sheldrick 2016)'
_refine_ls_goodness_of_fit_ref 1.149
_refine_ls_hydrogen_treatment constr
_refine_ls_matrix_type full
_refine_ls_number_parameters 260
_refine_ls_number_reflns 3161
_refine_ls_number_restraints 0
_refine_ls_restrained_S_all 1.149
_refine_ls_R_factor_all 0.1752
_refine_ls_R_factor_gt 0.1266
_refine_ls_shift/su_max 0.001
_refine_ls_shift/su_mean 0.000
_refine_ls_structure_factor_coef Fsqd
_refine_ls_weighting_details 'w=1/[\s^2^(Fo^2^)+(0.1886P)^2^+1.9108P] where P=(Fo^2^+2Fc^2^)/3'
_refine_ls_weighting_scheme calc
_refine_ls_wR_factor_gt 0.2949
_refine_ls_wR_factor_ref 0.3296
_reflns_Friedel_coverage 0.000
_reflns_number_gt 2216
_reflns_number_total 3161
_reflns_threshold_expression 'I > 2\s(I)'
_cod_data_source_file d0dt02450c2.cif
_cod_data_source_block MN-THPP
_cod_depositor_comments 'Adding full bibliography for 7705260--7705263.cif.'
_cod_original_sg_symbol_H-M 'P 21/n'
_cod_database_code 7705262
_shelx_shelxl_version_number 2016/6
_shelx_space_group_comment
;
The symmetry employed for this shelxl refinement is uniquely defined
by the following loop, which should always be used as a source of
symmetry information in preference to the above space-group names.
They are only intended as comments.
;
_shelx_estimated_absorpt_t_min 0.919
_shelx_estimated_absorpt_t_max 0.959

loop_
_space_group_symop_operation_xyz
'x, y, z'
'-x+1/2, y+1/2, -z+1/2'
'-x, -y, -z'
'x-1/2, -y-1/2, z-1/2'

loop_
_atom_site_label
_atom_site_type_symbol
_atom_site_fract_x
_atom_site_fract_y
_atom_site_fract_z
_atom_site_U_iso_or_equiv
_atom_site_adp_type
_atom_site_occupancy
_atom_site_site_symmetry_order
_atom_site_calc_flag
_atom_site_refinement_flags_posn
_atom_site_refinement_flags_adp
_atom_site_refinement_flags_occupancy
_atom_site_disorder_assembly
_atom_site_disorder_group
Mn1 Mn 0.500000 0.500000 0.500000 0.0313(7) Uani 1 2 d S . P . .
O1 O 0.2010(6) 0.1382(6) 0.0320(3) 0.0420(16) Uani 1 1 d . . . . .
H1O1 H 0.196403 0.221262 0.015342 0.050 Uiso 1 1 d R U . . .
O2 O 0.9373(11) 1.3423(9) 0.3293(4) 0.095(3) Uani 1 1 d . . . . .
H1O2 H 0.965006 1.426215 0.324165 0.114 Uiso 1 1 d R U . . .
N1 N 0.4003(6) 0.3134(6) 0.4541(3) 0.0212(14) Uani 1 1 d . . . . .
N2 N 0.5511(6) 0.5601(6) 0.4096(3) 0.0206(14) Uani 1 1 d . . . . .
N4 N 0.7348(8) 1.1909(7) 0.4277(3) 0.0398(18) Uani 1 1 d . . . . .
N6 N 0.4648(7) 0.1386(8) 0.1888(3) 0.043(2) Uani 1 1 d . . . . .
C1 C 0.3300(9) 0.1027(9) 0.0757(3) 0.0312(19) Uani 1 1 d . . . . .
H1A H 0.406746 0.134991 0.055536 0.037 Uiso 1 1 calc R U . . .
H1B H 0.336908 -0.004629 0.081521 0.037 Uiso 1 1 calc R U . . .
C2 C 0.3467(7) 0.1745(8) 0.1440(3) 0.0229(17) Uani 1 1 d . . . . .
C3 C 0.2494(9) 0.2644(8) 0.1597(3) 0.0295(19) Uani 1 1 d . . . . .
H3 H 0.166071 0.286445 0.126947 0.035 Uiso 1 1 calc R U . . .
C4 C 0.2720(8) 0.3235(8) 0.2234(3) 0.0285(18) Uani 1 1 d . . . . .
H4 H 0.202362 0.382324 0.235467 0.034 Uiso 1 1 calc R U . . .
C5 C 0.3973(8) 0.2963(7) 0.2697(3) 0.0220(17) Uani 1 1 d . . . . .
C6 C 0.4868(9) 0.2014(11) 0.2501(4) 0.045(2) Uani 1 1 d . . . . .
H6 H 0.570964 0.177733 0.281978 0.053 Uiso 1 1 calc R U . . .
C7 C 0.8864(14) 1.3464(15) 0.3827(5) 0.086(4) Uani 1 1 d . . . . .
H7A H 0.808077 1.416892 0.375902 0.103 Uiso 1 1 calc R U . . .
H7B H 0.959452 1.377816 0.422287 0.103 Uiso 1 1 calc R U . . .
C8 C 0.8335(11) 1.1883(10) 0.3944(4) 0.047(3) Uani 1 1 d . . . . .
C9 C 0.8874(9) 1.0590(12) 0.3755(4) 0.045(2) Uani 1 1 d . . . . .
H9 H 0.958550 1.060862 0.351401 0.054 Uiso 1 1 calc R U . . .
C10 C 0.8353(9) 0.9263(9) 0.3926(4) 0.033(2) Uani 1 1 d . . . . .
H10 H 0.872385 0.836310 0.381568 0.040 Uiso 1 1 calc R U . . .
C11 C 0.7297(8) 0.9279(8) 0.4257(3) 0.0226(16) Uani 1 1 d . . . . .
C12 C 0.6823(8) 1.0626(8) 0.4396(4) 0.0313(19) Uani 1 1 d . . . . .
H12 H 0.604729 1.064358 0.459580 0.038 Uiso 1 1 calc R U . . .
C13 C 0.3354(7) 0.2121(7) 0.4839(3) 0.0200(16) Uani 1 1 d . . . . .
C14 C 0.2620(8) 0.1096(8) 0.4326(3) 0.0302(19) Uani 1 1 d . . . . .
H14 H 0.206023 0.028935 0.439117 0.036 Uiso 1 1 calc R U . . .
C15 C 0.2905(9) 0.1538(8) 0.3733(3) 0.0305(19) Uani 1 1 d . . . . .
H15 H 0.257953 0.108600 0.330612 0.037 Uiso 1 1 calc R U . . .
C16 C 0.3781(7) 0.2801(7) 0.3872(3) 0.0218(17) Uani 1 1 d . . . . .
C17 C 0.4283(8) 0.3593(7) 0.3389(3) 0.0191(16) Uani 1 1 d . . . . .
C18 C 0.5060(8) 0.4911(7) 0.3493(3) 0.0247(17) Uani 1 1 d . . . . .
C19 C 0.5420(9) 0.5756(8) 0.2982(3) 0.0306(19) Uani 1 1 d . . . . .
H19 H 0.523688 0.551163 0.251773 0.037 Uiso 1 1 calc R U . . .
C20 C 0.6075(9) 0.6976(9) 0.3273(4) 0.034(2) Uani 1 1 d . . . . .
H20 H 0.643418 0.774543 0.305211 0.041 Uiso 1 1 calc R U . . .
C21 C 0.6124(8) 0.6887(7) 0.3979(3) 0.0241(17) Uani 1 1 d . . . . .
C22 C 0.6694(7) 0.7950(7) 0.4473(3) 0.0207(16) Uani 1 1 d . . . . .

loop_
_atom_site_aniso_label
_atom_site_aniso_U_11
_atom_site_aniso_U_22
_atom_site_aniso_U_33
_atom_site_aniso_U_23
_atom_site_aniso_U_13
_atom_site_aniso_U_12
Mn1 0.0544(13) 0.0217(10) 0.0183(9) -0.0036(6) 0.0096(7) -0.0143(8)
O1 0.060(4) 0.032(3) 0.029(3) -0.002(2) 0.001(3) 0.002(3)
O2 0.160(9) 0.072(6) 0.063(5) -0.021(4) 0.044(5) -0.067(6)
N1 0.031(3) 0.017(3) 0.014(3) -0.006(2) 0.000(2) 0.001(3)
N2 0.033(4) 0.014(3) 0.012(3) 0.000(2) -0.002(2) -0.005(3)
N4 0.046(5) 0.028(4) 0.042(4) 0.005(3) 0.005(3) -0.006(3)
N6 0.037(4) 0.057(5) 0.029(4) -0.021(3) -0.004(3) 0.020(4)
C1 0.041(5) 0.030(4) 0.016(4) -0.004(3) -0.006(3) 0.004(4)
C2 0.023(4) 0.023(4) 0.021(4) -0.005(3) 0.003(3) -0.003(3)
C3 0.040(5) 0.026(4) 0.017(4) 0.000(3) -0.003(3) 0.011(4)
C4 0.039(5) 0.028(4) 0.019(4) -0.001(3) 0.007(3) 0.011(4)
C5 0.034(4) 0.011(3) 0.020(3) -0.007(3) 0.003(3) -0.004(3)
C6 0.044(5) 0.066(6) 0.017(4) -0.009(4) -0.004(4) 0.020(5)
C7 0.098(10) 0.109(11) 0.052(7) 0.014(7) 0.021(6) -0.062(8)
C8 0.065(7) 0.046(6) 0.022(4) 0.001(4) -0.004(4) -0.026(5)
C9 0.032(5) 0.075(7) 0.031(5) -0.005(4) 0.014(4) -0.023(5)
C10 0.048(5) 0.030(4) 0.023(4) -0.004(3) 0.011(4) -0.015(4)
C11 0.027(4) 0.022(4) 0.018(3) -0.006(3) 0.005(3) -0.006(3)
C12 0.028(4) 0.026(4) 0.040(5) 0.003(3) 0.010(4) -0.008(3)
C13 0.028(4) 0.011(3) 0.023(4) 0.000(3) 0.009(3) -0.004(3)
C14 0.035(5) 0.030(4) 0.024(4) -0.004(3) 0.003(3) -0.010(4)
C15 0.050(5) 0.022(4) 0.016(4) -0.006(3) 0.002(3) -0.015(4)
C16 0.028(4) 0.019(4) 0.013(3) -0.006(3) -0.005(3) 0.002(3)
C17 0.034(4) 0.012(3) 0.010(3) -0.004(3) 0.002(3) -0.002(3)
C18 0.039(5) 0.019(4) 0.012(3) 0.002(3) 0.000(3) 0.004(3)
C19 0.049(5) 0.026(4) 0.015(4) 0.000(3) 0.004(3) -0.012(4)
C20 0.057(6) 0.028(4) 0.023(4) 0.004(3) 0.021(4) -0.009(4)
C21 0.037(4) 0.015(4) 0.020(4) 0.000(3) 0.007(3) -0.003(3)
C22 0.026(4) 0.013(3) 0.021(4) -0.003(3) 0.003(3) -0.002(3)

loop_
_atom_type_symbol
_atom_type_description
_atom_type_scat_dispersion_real
_atom_type_scat_dispersion_imag
_atom_type_scat_source
C C 0.0033 0.0016 'International Tables Vol C Tables 4.2.6.8 and 6.1.1.4'
H H 0.0000 0.0000 'International Tables Vol C Tables 4.2.6.8 and 6.1.1.4'
Mn Mn 0.3368 0.7283 'International Tables Vol C Tables 4.2.6.8 and 6.1.1.4'
N N 0.0061 0.0033 'International Tables Vol C Tables 4.2.6.8 and 6.1.1.4'
O O 0.0106 0.0060 'International Tables Vol C Tables 4.2.6.8 and 6.1.1.4'

loop_
_geom_angle_atom_site_label_1
_geom_angle_atom_site_label_2
_geom_angle_atom_site_label_3
_geom_angle
_geom_angle_site_symmetry_1
_geom_angle_site_symmetry_3
_geom_angle_publ_flag
N1 Mn1 N1 180.0 . 3_666 ?
N1 Mn1 N2 90.2(2) . . ?
N1 Mn1 N2 89.8(2) 3_666 . ?
N1 Mn1 N2 89.8(2) . 3_666 ?
N1 Mn1 N2 90.2(2) 3_666 3_666 ?
N2 Mn1 N2 180.0(3) . 3_666 ?
N1 Mn1 O1 87.7(2) . 4_666 ?
N1 Mn1 O1 92.3(2) 3_666 4_666 ?
N2 Mn1 O1 91.3(2) . 4_666 ?
N2 Mn1 O1 88.7(2) 3_666 4_666 ?
N1 Mn1 O1 92.3(2) . 2 ?
N1 Mn1 O1 87.7(2) 3_666 2 ?
N2 Mn1 O1 88.7(2) . 2 ?
N2 Mn1 O1 91.3(2) 3_666 2 ?
O1 Mn1 O1 180.0 4_666 2 ?
C1 O1 Mn1 129.7(5) . 2_545 ?
C1 O1 H1O1 115.1 . . ?
Mn1 O1 H1O1 115.2 2_545 . ?
C7 O2 H1O2 106.4 . . ?
C13 N1 C16 108.7(5) . . ?
C13 N1 Mn1 125.6(4) . . ?
C16 N1 Mn1 125.5(5) . . ?
C18 N2 C21 107.6(5) . . ?
C18 N2 Mn1 125.5(5) . . ?
C21 N2 Mn1 125.9(4) . . ?
C8 N4 C12 116.6(8) . . ?
C2 N6 C6 116.9(7) . . ?
O1 C1 C2 111.6(6) . . ?
O1 C1 H1A 109.3 . . ?
C2 C1 H1A 109.3 . . ?
O1 C1 H1B 109.3 . . ?
C2 C1 H1B 109.3 . . ?
H1A C1 H1B 108.0 . . ?
N6 C2 C3 122.2(6) . . ?
N6 C2 C1 114.2(6) . . ?
C3 C2 C1 123.6(6) . . ?
C2 C3 C4 119.8(7) . . ?
C2 C3 H3 120.1 . . ?
C4 C3 H3 120.1 . . ?
C3 C4 C5 119.4(7) . . ?
C3 C4 H4 120.3 . . ?
C5 C4 H4 120.3 . . ?
C6 C5 C4 116.4(6) . . ?
C6 C5 C17 121.7(6) . . ?
C4 C5 C17 121.7(6) . . ?
N6 C6 C5 125.0(7) . . ?
N6 C6 H6 117.5 . . ?
C5 C6 H6 117.5 . . ?
O2 C7 C8 107.9(11) . . ?
O2 C7 H7A 110.1 . . ?
C8 C7 H7A 110.1 . . ?
O2 C7 H7B 110.1 . . ?
C8 C7 H7B 110.1 . . ?
H7A C7 H7B 108.4 . . ?
N4 C8 C9 122.7(8) . . ?
N4 C8 C7 112.0(9) . . ?
C9 C8 C7 125.2(10) . . ?
C8 C9 C10 118.9(8) . . ?
C8 C9 H9 120.6 . . ?
C10 C9 H9 120.6 . . ?
C11 C10 C9 118.9(8) . . ?
C11 C10 H10 120.6 . . ?
C9 C10 H10 120.6 . . ?
C12 C11 C10 116.6(7) . . ?
C12 C11 C22 120.0(7) . . ?
C10 C11 C22 123.4(7) . . ?
N4 C12 C11 126.1(8) . . ?
N4 C12 H12 117.0 . . ?
C11 C12 H12 117.0 . . ?
N1 C13 C22 127.6(6) . 3_666 ?
N1 C13 C14 108.7(6) . . ?
C22 C13 C14 123.6(6) 3_666 . ?
C15 C14 C13 106.0(6) . . ?
C15 C14 H14 127.0 . . ?
C13 C14 H14 127.0 . . ?
C14 C15 C16 107.6(6) . . ?
C14 C15 H15 126.2 . . ?
C16 C15 H15 126.2 . . ?
N1 C16 C17 126.1(6) . . ?
N1 C16 C15 108.9(6) . . ?
C17 C16 C15 124.9(6) . . ?
C16 C17 C18 126.9(6) . . ?
C16 C17 C5 116.2(6) . . ?
C18 C17 C5 116.9(6) . . ?
N2 C18 C19 109.4(6) . . ?
N2 C18 C17 125.3(6) . . ?
C19 C18 C17 125.2(6) . . ?
C20 C19 C18 107.5(6) . . ?
C20 C19 H19 126.2 . . ?
C18 C19 H19 126.2 . . ?
C19 C20 C21 107.1(6) . . ?
C19 C20 H20 126.4 . . ?
C21 C20 H20 126.4 . . ?
N2 C21 C22 125.5(6) . . ?
N2 C21 C20 108.3(6) . . ?
C22 C21 C20 126.2(6) . . ?
C13 C22 C21 125.0(6) 3_666 . ?
C13 C22 C11 116.6(6) 3_666 . ?
C21 C22 C11 118.2(6) . . ?

loop_
_geom_bond_atom_site_label_1
_geom_bond_atom_site_label_2
_geom_bond_distance
_geom_bond_site_symmetry_2
_geom_bond_publ_flag
Mn1 N1 2.080(5) . ?
Mn1 N1 2.080(5) 3_666 ?
Mn1 N2 2.105(5) . ?
Mn1 N2 2.105(5) 3_666 ?
Mn1 O1 2.310(6) 4_666 ?
Mn1 O1 2.310(6) 2 ?
O1 C1 1.408(9) . ?
O1 H1O1 0.8300 . ?
O2 C7 1.309(13) . ?
O2 H1O2 0.8300 . ?
N1 C13 1.352(9) . ?
N1 C16 1.368(8) . ?
N2 C18 1.362(8) . ?
N2 C21 1.370(9) . ?
N4 C8 1.314(12) . ?
N4 C12 1.329(10) . ?
N6 C2 1.341(9) . ?
N6 C6 1.349(10) . ?
C1 C2 1.517(9) . ?
C1 H1A 0.9900 . ?
C1 H1B 0.9900 . ?
C2 C3 1.359(10) . ?
C3 C4 1.380(10) . ?
C3 H3 0.9500 . ?
C4 C5 1.389(10) . ?
C4 H4 0.9500 . ?
C5 C6 1.366(11) . ?
C5 C17 1.492(8) . ?
C6 H6 0.9500 . ?
C7 C8 1.576(14) . ?
C7 H7A 0.9900 . ?
C7 H7B 0.9900 . ?
C8 C9 1.389(14) . ?
C9 C10 1.395(12) . ?
C9 H9 0.9500 . ?
C10 C11 1.371(11) . ?
C10 H10 0.9500 . ?
C11 C12 1.372(11) . ?
C11 C22 1.468(10) . ?
C12 H12 0.9500 . ?
C13 C22 1.422(9) 3_666 ?
C13 C14 1.464(10) . ?
C14 C15 1.372(10) . ?
C14 H14 0.9500 . ?
C15 C16 1.430(10) . ?
C15 H15 0.9500 . ?
C16 C17 1.408(10) . ?
C17 C18 1.418(10) . ?
C18 C19 1.414(10) . ?
C19 C20 1.354(11) . ?
C19 H19 0.9500 . ?
C20 C21 1.437(10) . ?
C20 H20 0.9500 . ?
C21 C22 1.419(9) . ?
